data_4031565
loop_
_publ_author_name
'Sakai, Y.'
'Yoza, K.'
'Kitakoga, Y.'
'Hayashi, K.'
'Nomiya, K.'

_publ_section_title
;
 Isolation
;
_journal_name_full 'European Journal of Inorganic Chemistry'
_journal_page_first 4646
_journal_page_last 4652
_journal_volume 2004
_journal_year 2004
_chemical_formula_sum 'H3 Na9 O81 P2 Ti3 W15'
_chemical_name_systematic 'P2 W15 (Ti O2)3 O56 (O H)3 Na9 O16'
_space_group_IT_number 14
_symmetry_space_group_name_Hall '-P 2ybc'
_symmetry_space_group_name_H-M 'P 1 21/c 1'
_cell_angle_alpha 90
_cell_angle_beta 100.247
_cell_angle_gamma 90
_cell_formula_units_Z 4
_cell_length_a 23.118
_cell_length_b 15.2478
_cell_length_c 24.967
_cell_volume 8660.460
_citation_journal_id_ASTM EJICFO
_cod_data_source_file Sakai_EJICFO_2004_1461.cif
_cod_data_source_block H3Na9O81P2Ti3W15
_cod_original_cell_volume 8660.46
_cod_database_code 4031565

loop_
_symmetry_equiv_pos_as_xyz
x,y,z
-x,y+1/2,-z+1/2
-x,-y,-z
x,-y-1/2,z-1/2

loop_
_atom_site_label
_atom_site_type_symbol
_atom_site_fract_x
_atom_site_fract_y
_atom_site_fract_z
_atom_site_occupancy
_atom_site_U_iso_or_equiv
W4 W+6 0.34496 0.75945 0.13087 1 0.0
O10 O-1 0.4136 0.778 -0.011 0.361 0.0
O81 O-2 0.4814 0.7467 0.3713 1 0.0
W15 W+6 0.19496 0.98166 0.35847 1 0.0
O44 O-2 0.3644 0.8284 0.3774 1 0.0
O76 O-2 0.0154 1.2358 -0.1481 1 0.0
O37 O-2 0.2946 0.7521 0.1889 1 0.0
O75 O-2 0.9731 0.9831 0.154 1 0.0
Na4 Na+1 0.3815 1.3071 0.3657 1 0.0
O40 O-2 0.2054 1.3279 0.2221 1 0.0
W5 W+6 0.43566 0.87282 0.22659 1 0.0
O49 O-2 0.0877 0.9806 0.0995 1 0.0
O71 O-2 0.2591 0.9036 0.2378 1 0.0
O15 O-2 0.4774 1.088 0.0652 1 0.0
O57 O-2 0.2484 1.0695 0.3478 1 0.0
O20 O-2 0.4762 0.907 0.1747 1 0.0
W9 W+6 0.12976 0.87265 0.1187 1 0.0
Na5 Na+1 0.0972 1.1366 -0.1341 1 0.0
O58 O-2 0.0419 1.1575 0.2689 1 0.0
O70 O-2 0.1885 0.9837 0.1652 1 0.0
O82 O-2 0.3944 0.3408 0.2752 1 0.0
O2 O-1 0.4144 1.1415 -0.0454 0.639 0.0
O43 O-2 0.2145 0.6443 0.2236 1 0.0
O56 O-2 0.2516 0.8994 0.3501 1 0.0
P2 P+5 0.22075 0.9852 0.22416 1 0.0
O74 O-2 0.2326 0.4839 0.1268 1 0.0
O1 O-1 0.4057 1.2124 -0.009 0.639 0.0
Na1 Na+1 0.338 0.4884 0.1333 1 0.0
W2 W+6 0.24143 1.09793 0.02984 1 0.0
O66 O-2 0.2852 0.9885 0.088 1 0.0
O79 O-2 0.3465 0.4825 0.0405 1 0.0
Na7 Na+1 0.3989 0.6368 0.2716 1 0.0
O30 O-2 0.4267 0.9897 0.2483 1 0.0
O34 O-2 0.2876 1.2235 0.1898 1 0.0
O9 O-1 0.4161 0.849 -0.0486 0.361 0.0
O4 O-1 0.3918 0.8033 -0.0368 0.639 0.0
O63 O-2 0.1317 1.065 0.3365 1 0.0
O6 O-1 0.5742 0.9642 0.1522 0.639 0.0
O41 O-2 0.0718 1.1596 0.0836 1 0.0
O51 O-2 0.2733 1.2131 0.2933 1 0.0
O26 O-2 0.2064 0.8063 -0.0197 1 0.0
O18 O-2 0.3154 0.8821 0.0079 1 0.0
O45 O-2 0.3562 1.1481 0.3784 1 0.0
O5 O-1 0.5721 1.0347 0.1131 0.639 0.0
O33 O-2 0.4037 1.2153 0.1943 1 0.0
O36 O-2 0.1776 0.8892 0.0688 1 0.0
O14 O-2 0.4809 0.9028 0.0664 1 0.0
O21 O-2 0.4751 1.0788 0.176 1 0.0
O84 O-2 0.4548 0.4834 0.053 1 0.0
O83 O-2 0.2443 0.4829 0.3196 1 0.0
O28 O-2 0.2704 1.177 0.0876 1 0.0
O60 O-2 0.1974 0.9822 0.4273 1 0.0
W1 W+6 0.33982 1.22002 0.13242 1 0.0
O86 O-2 0.3091 0.862 0.4774 1 0.0
O62 O-2 0.134 0.8935 0.3365 1 0.0
O64 O-2 0.3934 0.9934 0.0878 1 0.0
O73 O-2 0.2942 0.6234 0.3834 1 0.0
W8 W+6 0.12549 1.09179 0.11891 1 0.0
Na8 Na+1 0.1777 1.2435 -0.1264 1 0.0
O61 O-2 0.0612 0.9806 0.2606 1 0.0
O3 O-1 0.4527 0.8102 -0.0133 0.639 0.0
O69 O-2 0.2553 1.0692 0.237 1 0.0
O87 O-2 0.5604 0.5009 0.0571 1 0.0
O48 O-2 0.3378 0.9898 0.3232 1 0.0
W6 W+6 0.43237 1.10857 0.22792 1 0.0
W13 W+6 0.10015 1.09241 0.26204 1 0.0
O31 O-2 0.2162 0.9865 -0.0052 1 0.0
O17 O-2 0.3121 1.0986 0.0081 1 0.0
O46 O-2 0.1762 1.1731 0.1607 1 0.0
O54 O-2 0.0931 0.8775 0.1855 1 0.0
O24 O-2 0.3372 1.3308 0.1204 1 0.0
O78 O-2 0.2888 1.3456 0.3885 1 0.0
Na3 Na+1 0.3829 0.6734 0.3605 1 0.0
O38 O-2 0.3748 0.8509 0.2721 1 0.0
O25 O-2 0.2023 1.1671 -0.0186 1 0.0
O39 O-2 0.3701 1.1278 0.273 1 0.0
O11 O-2 0.5748 0.952 0.1144 0.361 0.0
O7 O-1 0.3864 1.182 -0.0356 0.361 0.0
O8 O-1 0.4498 1.187 -0.0071 0.361 0.0
Ti3 Ti+4 0.49603 0.9955 0.12161 1 0.0
O19 O-2 0.3891 0.7978 0.0823 1 0.0
Na2 Na+1 0.2296 0.4858 0.2217 1 0.0
Na6 Na+1 0.4806 1.24 0.3746 1 0.0
O80 O-2 0.1822 0.7932 0.869 1 0.0
W3 W+6 0.244 0.87743 0.02817 1 0.0
W11 W+6 0.3222 0.86786 0.31807 1 0.0
P1 P+5 0.34539 0.9897 0.12439 1 0.0
O23 O-2 0.4881 1.1448 0.2784 1 0.0
O67 O-2 0.3545 0.9062 0.1606 1 0.0
O53 O-2 0.0918 1.0845 0.1859 1 0.0
O12 O-2 0.5771 1.021 0.1503 0.361 0.0
O85 O-2 0.4463 0.4898 0.1551 1 0.0
O77 O-2 0.1585 1.0106 -0.1148 1 0.0
O65 O-2 0.3528 1.0714 0.1604 1 0.0
O22 O-2 0.4934 0.8374 0.2762 1 0.0
W7 W+6 0.22504 1.21847 0.22332 1 0.0
W12 W+6 0.317 1.1096 0.31816 1 0.0
O72 O-2 0.0935 0.6059 0.3633 1 0.0
O52 O-2 0.1612 1.1741 0.2597 1 0.0
O32 O-2 0.4093 0.766 0.191 1 0.0
W10 W+6 0.23243 0.75289 0.22436 1 0.0
O68 O-2 0.1722 0.9825 0.2611 1 0.0
Ti1 Ti+4 0.39819 1.1056 0.02366 1 0.0
Na9 Na+1 0.3327 0.4905 0.2278 1 0.0
W14 W+6 0.10287 0.86947 0.26077 1 0.0
O59 O-2 0.0476 0.7989 0.2683 1 0.0
O35 O-2 0.1755 1.0809 0.07 1 0.0
O16 O-2 0.3832 1.1841 0.0831 1 0.0
O47 O-2 0.1837 0.7953 0.16 1 0.0
O55 O-2 0.1668 0.7946 0.2594 1 0.0
O42 O-2 0.0791 0.801 0.0844 1 0.0
Ti2 Ti+4 0.40218 0.8793 0.02332 1 0.0
O50 O-2 0.2809 0.7622 0.2938 1 0.0
O13 O-2 0.4028 0.9923 -0.0157 1 0.0
O29 O-2 0.2752 0.7981 0.0856 1 0.0
O27 O-2 0.3443 0.6499 0.1186 1 0.0
